data_4061134
loop_
_publ_author_name
'Junpei Kuwabara'
'Daisuke Takeuchi'
'Kohtaro Osakada'

_publ_section_title
;
Preparation and Properties of Cp2Zr(\m-N=CAr2)2PdCl(Me), New Zr/Pd
Heterobimetallic Complexes with Bridging Alkylideneamido Ligands 
;
_journal_name_full Organometallics
_journal_page_first 5092
_journal_paper_doi 10.1021/om0495269
_journal_volume 23
_journal_year 2004
_chemical_formula_moiety 'C31 H31 Cl3 N2 Pd '
_chemical_formula_sum 'C31 H31 Cl3 N2 Pd'
_chemical_formula_weight 644.36
_space_group_IT_number 14
_symmetry_cell_setting monoclinic
_symmetry_space_group_name_Hall '-P 2ybc'
_symmetry_space_group_name_H-M 'P 1 21/c 1'
_cell_angle_alpha 90
_cell_angle_beta 109.313(8)
_cell_angle_gamma 90
_cell_formula_units_Z 4
_cell_length_a 16.974(11)
_cell_length_b 9.739(6)
_cell_length_c 18.543(12)
_cell_measurement_temperature 113.1
_cell_volume 2892.9(32)
_exptl_crystal_density_diffrn 1.479
_cod_original_sg_symbol_H-M 'P 21/c'
_cod_original_formula_sum 'C31 H31 Cl3 N2 Pd '
_cod_database_code 4061134

loop_
_symmetry_equiv_pos_as_xyz
x,y,z
-x,-y,-z
-x,y+1/2,-z+1/2
x,-y+1/2,z+1/2

loop_
_atom_site_label
_atom_site_type_symbol
_atom_site_fract_x
_atom_site_fract_y
_atom_site_fract_z
_atom_site_U_iso_or_equiv
_atom_site_adp_type
_atom_site_occupancy
_atom_site_symmetry_multiplicity
_atom_site_calc_flag
_atom_site_refinement_flags
_atom_site_disorder_assembly
_atom_site_disorder_group
Pd(1) Pd 0.24570(2) 0.27902(3) 0.24476(2) 0.01578(8) Uani 1.00 1 d . . .
Cl(1) Cl 0.15788(6) 0.28937(12) 0.11951(5) 0.0261(3) Uani 1.00 1 d . . .
Cl(2) Cl 0.41949(9) 0.3976(1) 0.25011(8) 0.0434(4) Uani 1.00 1 d . . .
Cl(3) Cl 0.39353(7) 0.10436(12) 0.22619(6) 0.0273(3) Uani 1.00 1 d . . .
N(1) N 0.3279(2) 0.2640(4) 0.3532(2) 0.0152(8) Uani 1.00 1 d . . .
N(2) N 0.1380(2) 0.2908(4) 0.2771(2) 0.0205(9) Uani 1.00 1 d . . .
C(1) C 0.3424(2) 0.2681(4) 0.2065(2) 0.0175(10) Uani 1.00 1 d . . .
C(2) C 0.3302(2) 0.1905(4) 0.4117(2) 0.0178(10) Uani 1.00 1 d . . .
C(3) C 0.1179(3) 0.3461(4) 0.3331(2) 0.0175(10) Uani 1.00 1 d . . .
C(4) C 0.3999(3) 0.2050(4) 0.4860(2) 0.0199(10) Uani 1.00 1 d . . .
C(5) C 0.4334(3) 0.3317(5) 0.5104(2) 0.0220(11) Uani 1.00 1 d . . .
C(6) C 0.4982(3) 0.3480(5) 0.5804(2) 0.0250(11) Uani 1.00 1 d . . .
C(7) C 0.5302(2) 0.2342(5) 0.6240(2) 0.0187(10) Uani 1.00 1 d . . .
C(8) C 0.4962(3) 0.1042(5) 0.5985(2) 0.0240(11) Uani 1.00 1 d . . .
C(9) C 0.4301(3) 0.0893(5) 0.5300(2) 0.0229(11) Uani 1.00 1 d . . .
C(10) C 0.5983(2) 0.2457(5) 0.7009(2) 0.0198(9) Uani 1.00 1 d . . .
C(11) C 0.2638(2) 0.0875(4) 0.4060(2) 0.0156(9) Uani 1.00 1 d . . .
C(12) C 0.2314(3) 0.0745(4) 0.4660(2) 0.0186(10) Uani 1.00 1 d . . .
C(13) C 0.1688(3) -0.0173(4) 0.4614(2) 0.0195(10) Uani 1.00 1 d . . .
C(14) C 0.1381(3) -0.1049(4) 0.3973(2) 0.0217(10) Uani 1.00 1 d . . .
C(15) C 0.1715(3) -0.0939(4) 0.3385(2) 0.0223(10) Uani 1.00 1 d . . .
C(16) C 0.2324(3) 0.0015(4) 0.3427(2) 0.0192(10) Uani 1.00 1 d . . .
C(17) C 0.0716(3) -0.2118(5) 0.3947(3) 0.036(1) Uani 1.00 1 d . . .
C(18) C 0.1770(2) 0.4378(4) 0.3887(2) 0.0182(10) Uani 1.00 1 d . . .
C(19) C 0.1882(3) 0.4271(4) 0.4660(2) 0.0211(11) Uani 1.00 1 d . . .
C(20) C 0.2478(3) 0.5059(4) 0.5195(2) 0.0221(11) Uani 1.00 1 d . . .
C(21) C 0.2951(3) 0.6017(5) 0.4962(3) 0.0237(11) Uani 1.00 1 d . . .
C(22) C 0.2809(3) 0.6199(4) 0.4182(3) 0.0219(11) Uani 1.00 1 d . . .
C(23) C 0.2234(2) 0.5356(4) 0.3641(2) 0.0205(10) Uani 1.00 1 d . . .
C(24) C 0.3608(3) 0.6893(6) 0.5544(3) 0.037(1) Uani 1.00 1 d . . .
C(25) C 0.0360(3) 0.3119(4) 0.3424(2) 0.0181(10) Uani 1.00 1 d . . .
C(26) C 0.0044(3) 0.1816(4) 0.3270(2) 0.0211(10) Uani 1.00 1 d . . .
C(27) C -0.0727(3) 0.1478(5) 0.3353(2) 0.0225(11) Uani 1.00 1 d . . .
C(28) C -0.1188(2) 0.2485(5) 0.3573(2) 0.0159(9) Uani 1.00 1 d . . .
C(29) C -0.0861(3) 0.3809(5) 0.3723(3) 0.0269(12) Uani 1.00 1 d . . .
C(30) C -0.0084(3) 0.4116(5) 0.3668(3) 0.0284(12) Uani 1.00 1 d . . .
C(31) C -0.2036(3) 0.2204(5) 0.3636(3) 0.0280(12) Uani 1.00 1 d . . .
H(1) H 0.3227(2) 0.2823(4) 0.1528(2) 0.023(2) Uiso 1.00 1 c . . .
H(2) H 0.3746(2) 0.3235(4) 0.3628(2) 0.0192(13) Uiso 1.00 1 c . . .
H(3) H 0.0921(2) 0.2440(4) 0.2420(2) 0.026(1) Uiso 1.00 1 c . . .
H(4) H 0.4125(3) 0.4098(5) 0.4792(2) 0.027(2) Uiso 1.00 1 c . . .
H(5) H 0.5197(3) 0.4365(5) 0.5976(2) 0.030(2) Uiso 1.00 1 c . . .
H(6) H 0.5780(2) 0.2136(5) 0.7399(2) 0.023(1) Uiso 1.00 1 c . . .
H(7) H 0.6450(2) 0.1921(5) 0.7008(2) 0.023(1) Uiso 1.00 1 c . . .
H(8) H 0.6147(2) 0.3391(5) 0.7104(2) 0.023(1) Uiso 1.00 1 c . . .
H(9) H 0.5186(3) 0.0256(5) 0.6287(2) 0.027(2) Uiso 1.00 1 c . . .
H(10) H 0.4063(3) 0.0016(5) 0.5138(2) 0.027(2) Uiso 1.00 1 c . . .
H(11) H 0.2531(3) 0.1300(4) 0.5102(2) 0.022(1) Uiso 1.00 1 c . . .
H(12) H 0.1457(3) -0.0225(4) 0.5015(2) 0.024(2) Uiso 1.00 1 c . . .
H(13) H 0.0563(3) -0.2055(5) 0.4395(3) 0.043(2) Uiso 1.00 1 c . . .
H(14) H 0.0239(3) -0.1963(5) 0.3510(3) 0.043(2) Uiso 1.00 1 c . . .
H(15) H 0.0934(3) -0.3007(5) 0.3918(3) 0.043(2) Uiso 1.00 1 c . . .
H(16) H 0.1516(3) -0.1523(4) 0.2953(2) 0.025(2) Uiso 1.00 1 c . . .
H(17) H 0.2541(3) 0.0086(4) 0.3017(2) 0.022(1) Uiso 1.00 1 c . . .
H(18) H 0.1546(3) 0.3646(4) 0.4825(2) 0.027(2) Uiso 1.00 1 c . . .
H(19) H 0.2564(3) 0.4949(4) 0.5724(2) 0.027(2) Uiso 1.00 1 c . . .
H(20) H 0.4015(3) 0.6310(6) 0.5879(3) 0.044(2) Uiso 1.00 1 c . . .
H(21) H 0.3871(3) 0.7489(6) 0.5287(3) 0.044(2) Uiso 1.00 1 c . . .
H(22) H 0.3345(3) 0.7423(6) 0.5830(3) 0.044(2) Uiso 1.00 1 c . . .
H(23) H 0.3100(3) 0.6898(4) 0.4017(3) 0.028(2) Uiso 1.00 1 c . . .
H(24) H 0.2162(2) 0.5441(4) 0.3112(2) 0.025(2) Uiso 1.00 1 c . . .
H(25) H 0.0350(3) 0.1140(4) 0.3105(2) 0.027(2) Uiso 1.00 1 c . . .
H(26) H -0.0933(3) 0.0565(5) 0.3262(2) 0.026(2) Uiso 1.00 1 c . . .
H(27) H -0.2025(3) 0.2387(5) 0.4142(3) 0.034(2) Uiso 1.00 1 c . . .
H(28) H -0.2440(3) 0.2775(5) 0.3289(3) 0.034(2) Uiso 1.00 1 c . . .
H(29) H -0.2177(3) 0.1268(5) 0.3515(3) 0.034(2) Uiso 1.00 1 c . . .
H(30) H -0.1169(3) 0.4504(5) 0.3871(3) 0.033(2) Uiso 1.00 1 c . . .
H(31) H 0.0148(3) 0.5007(5) 0.3794(3) 0.035(2) Uiso 1.00 1 c . . .

loop_
_atom_site_aniso_label
_atom_site_aniso_U_11
_atom_site_aniso_U_22
_atom_site_aniso_U_33
_atom_site_aniso_U_12
_atom_site_aniso_U_13
_atom_site_aniso_U_23
Pd(1) 0.0139(1) 0.0268(2) 0.0088(1) 0.00645(12) 0.00655(10) 0.00551(11)
Cl(1) 0.0242(5) 0.0445(8) 0.0110(4) 0.0137(5) 0.0074(4) 0.0037(4)
Cl(2) 0.0571(8) 0.0326(7) 0.0609(9) -0.0163(6) 0.0471(7) -0.0097(6)
Cl(3) 0.0337(6) 0.0233(6) 0.0294(5) 0.0150(5) 0.0165(5) 0.0049(4)
N(1) 0.0108(13) 0.017(2) 0.020(2) 0.0047(13) 0.0074(12) 0.018(1)
N(2) 0.019(2) 0.033(2) 0.013(2) -0.003(1) 0.0092(13) -0.005(1)
C(1) 0.020(2) 0.018(2) 0.018(2) 0.012(2) 0.012(1) 0.011(2)
C(2) 0.018(2) 0.020(2) 0.020(2) 0.006(2) 0.012(2) -0.000(2)
C(3) 0.024(2) 0.013(2) 0.018(2) 0.005(2) 0.010(2) 0.007(2)
C(4) 0.022(2) 0.024(2) 0.019(2) -0.010(2) 0.013(2) -0.010(2)
C(5) 0.023(2) 0.019(2) 0.025(2) 0.005(2) 0.010(2) 0.008(2)
C(6) 0.020(2) 0.029(3) 0.025(2) -0.008(2) 0.006(2) 0.004(2)
C(7) 0.012(2) 0.031(3) 0.013(2) 0.001(2) 0.0049(13) -0.002(2)
C(8) 0.022(2) 0.022(2) 0.024(2) 0.010(2) 0.003(2) -0.004(2)
C(9) 0.024(2) 0.021(2) 0.022(2) -0.001(2) 0.004(2) -0.008(2)
C(10) 0.022(2) 0.016(2) 0.018(2) -0.001(2) 0.003(1) 0.001(2)
C(11) 0.021(2) 0.007(2) 0.019(2) 0.002(2) 0.006(2) 0.003(2)
C(12) 0.028(2) 0.011(2) 0.016(2) -0.001(2) 0.006(2) -0.005(2)
C(13) 0.023(2) 0.017(2) 0.021(2) 0.007(2) 0.010(2) 0.008(2)
C(14) 0.019(2) 0.017(2) 0.026(2) -0.002(2) 0.004(2) 0.005(2)
C(15) 0.025(2) 0.015(2) 0.024(2) 0.001(2) 0.003(2) -0.009(2)
C(16) 0.022(2) 0.014(2) 0.021(2) 0.005(2) 0.005(2) -0.003(2)
C(17) 0.027(2) 0.038(3) 0.042(3) -0.008(2) 0.013(2) -0.002(2)
C(18) 0.018(2) 0.015(2) 0.023(2) 0.000(2) 0.008(2) -0.001(2)
C(19) 0.027(2) 0.020(2) 0.020(2) 0.003(2) 0.012(2) 0.005(2)
C(20) 0.025(2) 0.019(2) 0.024(2) 0.009(2) 0.011(2) 0.006(2)
C(21) 0.019(2) 0.023(2) 0.031(2) 0.001(2) 0.011(2) -0.002(2)
C(22) 0.024(2) 0.008(2) 0.038(2) -0.001(2) 0.017(2) 0.009(2)
C(23) 0.018(2) 0.019(2) 0.026(2) -0.003(2) 0.009(2) 0.008(2)
C(24) 0.023(2) 0.048(3) 0.039(3) -0.006(2) 0.010(2) -0.002(2)
C(25) 0.028(2) 0.013(2) 0.017(2) 0.002(2) 0.012(2) 0.005(2)
C(26) 0.034(2) 0.014(2) 0.019(2) 0.008(2) 0.013(2) 0.004(2)
C(27) 0.025(2) 0.018(2) 0.021(2) -0.004(2) 0.003(2) -0.004(2)
C(28) 0.017(2) 0.017(2) 0.014(2) -0.001(2) 0.0050(13) 0.001(2)
C(29) 0.023(2) 0.024(3) 0.036(3) 0.005(2) 0.013(2) 0.002(2)
C(30) 0.027(2) 0.022(3) 0.038(3) -0.003(2) 0.013(2) -0.005(2)
C(31) 0.018(2) 0.043(3) 0.024(2) -0.001(2) 0.008(2) 0.002(2)

loop_
_geom_bond_atom_site_label_1
_geom_bond_atom_site_label_2
_geom_bond_distance
_geom_bond_publ_flag
_geom_bond_site_symmetry_1
_geom_bond_site_symmetry_2
Pd(1) Cl(1) 2.3100(9) yes . .
Pd(1) N(1) 2.039(3) yes . .
Pd(1) N(2) 2.107(4) yes . .
Pd(1) C(1) 1.995(4) yes . .
Cl(2) C(1) 1.805(4) yes . .
Cl(3) C(1) 1.795(4) yes . .
N(1) C(2) 1.289(5) yes . .
N(1) H(2) 0.950(4) no . .
N(2) C(3) 1.312(6) yes . .
N(2) H(3) 0.950(4) no . .
C(1) H(1) 0.950(5) no . .
C(2) C(4) 1.496(5) no . .
C(2) C(11) 1.486(6) no . .
C(3) C(18) 1.478(5) no . .
C(3) C(25) 1.493(7) no . .
C(4) C(5) 1.372(6) no . .
C(4) C(9) 1.387(6) no . .
C(5) C(6) 1.406(5) no . .
C(5) H(4) 0.950(6) no . .
C(6) C(7) 1.373(6) no . .
C(6) H(5) 0.950(7) no . .
C(7) C(8) 1.407(6) no . .
C(7) C(10) 1.515(5) no . .
C(8) C(9) 1.396(5) no . .
C(8) H(9) 0.950(6) no . .
C(9) H(10) 0.950(6) no . .
C(10) H(6) 0.950(6) no . .
C(10) H(7) 0.950(6) no . .
C(10) H(8) 0.950(6) no . .
C(11) C(12) 1.400(7) no . .
C(11) C(16) 1.396(5) no . .
C(12) C(13) 1.369(6) no . .
C(12) H(11) 0.950(5) no . .
C(13) C(14) 1.415(6) no . .
C(13) H(12) 0.950(7) no . .
C(14) C(15) 1.389(7) no . .
C(14) C(17) 1.524(7) no . .
C(15) C(16) 1.373(6) no . .
C(15) H(16) 0.950(6) no . .
C(16) H(17) 0.950(7) no . .
C(17) H(13) 0.950(9) no . .
C(17) H(14) 0.950(6) no . .
C(17) H(15) 0.950(7) no . .
C(18) C(19) 1.387(6) no . .
C(18) C(23) 1.404(6) no . .
C(19) C(20) 1.390(5) no . .
C(19) H(18) 0.950(7) no . .
C(20) C(21) 1.389(7) no . .
C(20) H(19) 0.950(6) no . .
C(21) C(22) 1.396(7) no . .
C(21) C(24) 1.530(6) no . .
C(22) C(23) 1.410(5) no . .
C(22) H(23) 0.950(6) no . .
C(23) H(24) 0.950(6) no . .
C(24) H(20) 0.950(7) no . .
C(24) H(21) 0.950(8) no . .
C(24) H(22) 0.950(8) no . .
C(25) C(26) 1.371(6) no . .
C(25) C(30) 1.393(7) no . .
C(26) C(27) 1.407(7) no . .
C(26) H(25) 0.950(7) no . .
C(27) C(28) 1.395(6) no . .
C(27) H(26) 0.950(6) no . .
C(28) C(29) 1.396(6) no . .
C(28) C(31) 1.507(6) no . .
C(29) C(30) 1.388(7) no . .
C(29) H(30) 0.950(7) no . .
C(30) H(31) 0.950(7) no . .
C(31) H(27) 0.950(7) no . .
C(31) H(28) 0.950(6) no . .
C(31) H(29) 0.950(7) no . .
